data_7201464
loop_
_publ_author_name
'Braga, Dario'
'Grepioni, Fabrizia'
'Andr\'e, V\^ania'
'Duarte, M. Teresa'

_publ_section_title
;
 Drug-containing coordination and hydrogen bonding networks obtained
 mechanochemically
;
_journal_issue 12
_journal_name_full CrystEngComm
_journal_page_first 2618
_journal_paper_doi 10.1039/b913433f
_journal_volume 11
_journal_year 2009
_chemical_formula_sum 'C14 H12 Ag N3 O9'
_chemical_formula_weight 474.14
_chemical_name_systematic
;
?
;
_space_group_IT_number 62
_symmetry_cell_setting orthorhombic
_symmetry_space_group_name_Hall '-P 2n 2a'
_symmetry_space_group_name_H-M 'P m c n'
_atom_sites_solution_hydrogens geom
_atom_sites_solution_primary direct
_atom_sites_solution_secondary difmap
_audit_creation_method SHELXL-97
_cell_angle_alpha 90.00
_cell_angle_beta 90.00
_cell_angle_gamma 90.00
_cell_formula_units_Z 4
_cell_length_a 28.665(3)
_cell_length_b 5.402(7)
_cell_length_c 10.882(6)
_cell_measurement_temperature 293(2)
_cell_volume 1685(2)
_computing_structure_refinement 'SHELXL-97 (Sheldrick, 1997)'
_computing_structure_solution 'SHELXS-97 (Sheldrick, 1990)'
_diffrn_ambient_temperature 293(2)
_diffrn_measured_fraction_theta_full 0.978
_diffrn_measured_fraction_theta_max 0.889
_diffrn_radiation_monochromator graphite
_diffrn_radiation_source 'fine-focus sealed tube'
_diffrn_radiation_type MoK\a
_diffrn_radiation_wavelength 0.71073
_diffrn_reflns_av_R_equivalents 0.0894
_diffrn_reflns_av_sigmaI/netI 0.2689
_diffrn_reflns_limit_h_max 37
_diffrn_reflns_limit_h_min -21
_diffrn_reflns_limit_k_max 7
_diffrn_reflns_limit_k_min -6
_diffrn_reflns_limit_l_max 11
_diffrn_reflns_limit_l_min -14
_diffrn_reflns_number 5150
_diffrn_reflns_theta_full 25.00
_diffrn_reflns_theta_max 27.99
_diffrn_reflns_theta_min 2.84
_exptl_absorpt_coefficient_mu 1.253
_exptl_absorpt_correction_T_max 1.0000
_exptl_absorpt_correction_T_min 0.8944
_exptl_absorpt_correction_type multi-scan
_exptl_crystal_colour colourless
_exptl_crystal_density_diffrn 1.869
_exptl_crystal_density_method 'not measured'
_exptl_crystal_description prism
_exptl_crystal_F_000 944
_exptl_crystal_size_max 0.26
_exptl_crystal_size_mid 0.20
_exptl_crystal_size_min 0.18
_refine_diff_density_max 0.623
_refine_diff_density_min -0.564
_refine_diff_density_rms 0.110
_refine_ls_extinction_method none
_refine_ls_goodness_of_fit_ref 0.864
_refine_ls_hydrogen_treatment constr
_refine_ls_matrix_type full
_refine_ls_number_parameters 120
_refine_ls_number_reflns 1835
_refine_ls_number_restraints 0
_refine_ls_restrained_S_all 0.864
_refine_ls_R_factor_all 0.2363
_refine_ls_R_factor_gt 0.0697
_refine_ls_shift/su_max 0.000
_refine_ls_shift/su_mean 0.000
_refine_ls_structure_factor_coef Fsqd
_refine_ls_weighting_details 'calc w=1/[\s^2^(Fo^2^)+(0.0284P)^2^+0.0000P] where P=(Fo^2^+2Fc^2^)/3'
_refine_ls_weighting_scheme calc
_refine_ls_wR_factor_gt 0.0714
_refine_ls_wR_factor_ref 0.0972
_reflns_number_gt 659
_reflns_number_total 1835
_reflns_threshold_expression >2sigma(I)
_cod_data_source_file b913433f.txt
_cod_data_source_block 1
_cod_original_sg_symbol_H-M Pmcn
_cod_database_code 7201464

loop_
_symmetry_equiv_pos_as_xyz
'x, y, z'
'-x+1/2, -y+1/2, z+1/2'
'x+1/2, -y, -z'
'-x, y+1/2, -z+1/2'
'-x, -y, -z'
'x-1/2, y-1/2, -z-1/2'
'-x-1/2, y, z'
'x, -y-1/2, z-1/2'

loop_
_atom_site_label
_atom_site_type_symbol
_atom_site_fract_x
_atom_site_fract_y
_atom_site_fract_z
_atom_site_U_iso_or_equiv
_atom_site_adp_type
_atom_site_occupancy
_atom_site_symmetry_multiplicity
_atom_site_calc_flag
_atom_site_refinement_flags
_atom_site_disorder_assembly
_atom_site_disorder_group
Ag1 Ag 0.2500 0.32495(15) 0.26470(11) 0.0481(4) Uani 1 2 d S . .
O1 O 0.13469(13) -0.2171(8) -0.0813(5) 0.0404(16) Uani 1 1 d . . .
H1 H 0.1124 -0.3074 -0.0964 0.061 Uiso 1 1 calc R . .
O2 O 0.05162(16) -0.4054(9) -0.0454(5) 0.0438(18) Uani 1 1 d . . .
O3 O 0.00694(16) -0.2419(9) 0.1037(6) 0.0572(18) Uani 1 1 d . . .
H2 H -0.0087 -0.3675 0.0939 0.086 Uiso 1 1 calc R . .
N1 N 0.18111(16) 0.4712(9) 0.1657(6) 0.033(2) Uani 1 1 d . . .
C1 C 0.08095(14) -0.0682(8) 0.0738(5) 0.027(2) Uani 1 1 d G . .
C2 C 0.12300(16) -0.0564(8) 0.0104(4) 0.023(2) Uani 1 1 d G . .
C3 C 0.15591(12) 0.1220(9) 0.0413(5) 0.031(2) Uani 1 1 d G . .
H3 H 0.1840 0.1299 -0.0011 0.037 Uiso 1 1 calc R . .
C4 C 0.14677(13) 0.2887(8) 0.1356(5) 0.030(2) Uani 1 1 d G . .
C5 C 0.10473(16) 0.2770(9) 0.1990(4) 0.044(3) Uani 1 1 d G . .
H5 H 0.0986 0.3885 0.2620 0.052 Uiso 1 1 calc R . .
C6 C 0.07182(12) 0.0985(9) 0.1680(5) 0.042(3) Uani 1 1 d G . .
H6 H 0.0437 0.0907 0.2104 0.051 Uiso 1 1 calc R . .
C7 C 0.0458(2) -0.2569(15) 0.0363(8) 0.034(2) Uani 1 1 d . . .
N2 N 0.2500 -0.153(2) 0.3864(14) 0.044(4) Uani 1 2 d S . .
O4 O 0.2500 -0.3456(14) 0.4411(8) 0.050(3) Uani 1 2 d S . .
O5 O 0.2500 0.0519(14) 0.4458(9) 0.053(3) Uani 1 2 d S . .
O6 O 0.2500 -0.1363(16) 0.2750(11) 0.063(3) Uani 1 2 d S . .

loop_
_atom_site_aniso_label
_atom_site_aniso_U_11
_atom_site_aniso_U_22
_atom_site_aniso_U_33
_atom_site_aniso_U_23
_atom_site_aniso_U_13
_atom_site_aniso_U_12
Ag1 0.0498(4) 0.0405(4) 0.0541(10) 0.0063(8) 0.000 0.000
O1 0.035(3) 0.040(3) 0.046(5) -0.008(4) 0.011(3) -0.012(2)
O2 0.045(3) 0.054(4) 0.033(5) -0.025(4) 0.012(3) -0.021(3)
O3 0.049(3) 0.068(4) 0.054(5) -0.021(4) 0.018(3) -0.033(3)
N1 0.028(3) 0.030(3) 0.040(6) 0.005(4) -0.022(3) -0.009(3)
C1 0.026(4) 0.048(5) 0.009(6) 0.009(5) 0.004(4) -0.005(4)
C2 0.030(4) 0.025(4) 0.015(6) -0.003(5) 0.007(4) 0.010(4)
C3 0.024(3) 0.027(4) 0.042(7) 0.005(5) 0.006(4) -0.003(3)
C4 0.032(4) 0.035(4) 0.022(6) 0.003(5) -0.007(4) 0.013(4)
C5 0.043(4) 0.056(5) 0.032(7) -0.031(5) 0.007(4) -0.010(4)
C6 0.036(4) 0.064(6) 0.027(7) -0.011(5) 0.010(4) -0.012(4)
C7 0.034(4) 0.046(5) 0.023(7) 0.006(5) 0.000(5) -0.010(5)
N2 0.019(4) 0.048(8) 0.064(12) 0.048(11) 0.000 0.000
O4 0.057(4) 0.040(5) 0.054(8) 0.035(6) 0.000 0.000
O5 0.064(5) 0.029(5) 0.067(10) -0.012(6) 0.000 0.000
O6 0.097(6) 0.020(4) 0.071(9) 0.018(8) 0.000 0.000

loop_
_atom_type_symbol
_atom_type_description
_atom_type_scat_dispersion_real
_atom_type_scat_dispersion_imag
_atom_type_scat_source
C C 0.0033 0.0016 'International Tables Vol C Tables 4.2.6.8 and 6.1.1.4'
H H 0.0000 0.0000 'International Tables Vol C Tables 4.2.6.8 and 6.1.1.4'
N N 0.0061 0.0033 'International Tables Vol C Tables 4.2.6.8 and 6.1.1.4'
O O 0.0106 0.0060 'International Tables Vol C Tables 4.2.6.8 and 6.1.1.4'
Ag Ag -0.8971 1.1015 'International Tables Vol C Tables 4.2.6.8 and 6.1.1.4'

loop_
_geom_angle_atom_site_label_1
_geom_angle_atom_site_label_2
_geom_angle_atom_site_label_3
_geom_angle
_geom_angle_site_symmetry_1
_geom_angle_site_symmetry_3
_geom_angle_publ_flag
N1 Ag1 N1 111.8(3) . 7_655 ?
N1 Ag1 O5 124.09(14) . . ?
N1 Ag1 O5 124.09(13) 7_655 . ?
N1 Ag1 O6 110.57(19) . . ?
N1 Ag1 O6 110.57(19) 7_655 . ?
O5 Ag1 O6 50.6(3) . . ?
C2 O1 H1 109.5 . . ?
C7 O3 H2 109.5 . . ?
C4 N1 Ag1 116.4(3) . . ?
C2 C1 C6 120.0 . . ?
C2 C1 C7 118.8(5) . . ?
C6 C1 C7 121.2(5) . . ?
O1 C2 C3 116.8(4) . . ?
O1 C2 C1 123.1(4) . . ?
C3 C2 C1 120.0 . . ?
C2 C3 C4 120.0 . . ?
C2 C3 H3 120.0 . . ?
C4 C3 H3 120.0 . . ?
C5 C4 C3 120.0 . . ?
C5 C4 N1 121.0(4) . . ?
C3 C4 N1 119.0(4) . . ?
C4 C5 C6 120.0 . . ?
C4 C5 H5 120.0 . . ?
C6 C5 H5 120.0 . . ?
C5 C6 C1 120.0 . . ?
C5 C6 H6 120.0 . . ?
C1 C6 H6 120.0 . . ?
O2 C7 O3 124.0(7) . . ?
O2 C7 C1 124.2(7) . . ?
O3 C7 C1 111.8(7) . . ?
O4 N2 O6 124.1(16) . . ?
O4 N2 O5 119.9(14) . . ?
O6 N2 O5 116.0(14) . . ?
N2 O5 Ag1 96.6(9) . . ?
N2 O6 Ag1 96.9(10) . . ?

loop_
_geom_bond_atom_site_label_1
_geom_bond_atom_site_label_2
_geom_bond_distance
_geom_bond_site_symmetry_2
_geom_bond_publ_flag
Ag1 N1 2.384(5) . ?
Ag1 N1 2.384(5) 7_655 ?
Ag1 O5 2.462(9) . ?
Ag1 O6 2.494(10) . ?
O1 C2 1.365(6) . ?
O1 H1 0.8200 . ?
O2 C7 1.209(8) . ?
O3 C7 1.337(8) . ?
O3 H2 0.8200 . ?
N1 C4 1.431(6) . ?
C1 C2 1.3900 . ?
C1 C6 1.3900 . ?
C1 C7 1.490(8) . ?
C2 C3 1.3900 . ?
C3 C4 1.3900 . ?
C3 H3 0.9300 . ?
C4 C5 1.3900 . ?
C5 C6 1.3900 . ?
C5 H5 0.9300 . ?
C6 H6 0.9300 . ?
N2 O4 1.198(12) . ?
N2 O6 1.215(13) . ?
N2 O5 1.282(14) . ?
